data_2234393
loop_
_publ_author_name
'Anitha, R.'
'Athimoolam, S.'
'Bahadur, S. Asath'
'Gunasekaran, M.'

_publ_section_title
;
 4-Chloroanilinium 3-carboxyprop-2-enoate
;
_journal_coeditor_code SJ5203
_journal_issue 4
_journal_name_full 'Acta Crystallographica Section E'
_journal_page_first o959
_journal_page_last o960
_journal_paper_doi 10.1107/S1600536812008458
_journal_volume 68
_journal_year 2012
_chemical_formula_iupac 'C6 H7 Cl N +, C4 H3 O4 -'
_chemical_formula_moiety 'C6 H7 Cl N +, C4 H3 O4 -'
_chemical_formula_sum 'C10 H10 Cl N O4'
_chemical_formula_weight 243.64
_chemical_name_common '4-Chloroanilinium hydrogen maleate'
_chemical_name_systematic
;
4-Chloroanilinium 3-carboxyprop-2-enoate
;
_space_group_IT_number 11
_symmetry_cell_setting monoclinic
_symmetry_space_group_name_Hall '-P 2yb'
_symmetry_space_group_name_H-M 'P 1 21/m 1'
_atom_sites_solution_hydrogens geom
_atom_sites_solution_primary direct
_atom_sites_solution_secondary difmap
_audit_creation_method SHELXTL/PC
_cell_angle_alpha 90.00
_cell_angle_beta 93.664(12)
_cell_angle_gamma 90.00
_cell_formula_units_Z 2
_cell_length_a 3.8932(3)
_cell_length_b 9.1841(6)
_cell_length_c 14.8394(9)
_cell_measurement_reflns_used 2243
_cell_measurement_temperature 293(2)
_cell_measurement_theta_max 24.72
_cell_measurement_theta_min 2.35
_cell_volume 529.51(6)
_computing_cell_refinement '<i>SAINT</i> (Bruker, 2001)'
_computing_data_collection '<i>SMART</i> (Bruker, 2001)'
_computing_data_reduction '<i>SAINT</i> (Bruker, 2001)'
_computing_molecular_graphics '<i>PLATON</i> (Spek, 2009)'
_computing_publication_material '<i>SHELXTL/PC</i> (Sheldrick, 2008)'
_computing_structure_refinement '<i>SHELXTL/PC</i> (Sheldrick, 2008)'
_computing_structure_solution '<i>SHELXTL/PC</i> (Sheldrick, 2008)'
_diffrn_ambient_temperature 293(2)
_diffrn_measured_fraction_theta_full 0.999
_diffrn_measured_fraction_theta_max 0.999
_diffrn_measurement_device_type 'Bruker SMART APEX CCD area-detector'
_diffrn_measurement_method '\w scans'
_diffrn_radiation_monochromator graphite
_diffrn_radiation_source 'fine-focus sealed tube'
_diffrn_radiation_type MoK\a
_diffrn_radiation_wavelength 0.71073
_diffrn_reflns_av_R_equivalents 0.0259
_diffrn_reflns_av_sigmaI/netI 0.0209
_diffrn_reflns_limit_h_max 4
_diffrn_reflns_limit_h_min -4
_diffrn_reflns_limit_k_max 10
_diffrn_reflns_limit_k_min -10
_diffrn_reflns_limit_l_max 17
_diffrn_reflns_limit_l_min -17
_diffrn_reflns_number 5030
_diffrn_reflns_theta_full 25.00
_diffrn_reflns_theta_max 25.00
_diffrn_reflns_theta_min 2.61
_diffrn_standards_number 0
_exptl_absorpt_coefficient_mu 0.358
_exptl_absorpt_correction_type none
_exptl_crystal_colour colourless
_exptl_crystal_density_diffrn 1.528
_exptl_crystal_density_meas 1.530(10)
_exptl_crystal_density_method
;
 Flotation technique using a liquid-mixture of carbon tetrachloride and
 bromoform
;
_exptl_crystal_description block
_exptl_crystal_F_000 252
_exptl_crystal_size_max 0.21
_exptl_crystal_size_mid 0.18
_exptl_crystal_size_min 0.15
_refine_diff_density_max 0.268
_refine_diff_density_min -0.181
_refine_ls_extinction_method none
_refine_ls_goodness_of_fit_ref 1.064
_refine_ls_hydrogen_treatment mixed
_refine_ls_matrix_type full
_refine_ls_number_parameters 89
_refine_ls_number_reflns 998
_refine_ls_number_restraints 0
_refine_ls_restrained_S_all 1.064
_refine_ls_R_factor_all 0.0389
_refine_ls_R_factor_gt 0.0368
_refine_ls_shift/su_max 0.000
_refine_ls_shift/su_mean 0.000
_refine_ls_structure_factor_coef Fsqd
_refine_ls_weighting_details 'calc w=1/[\s^2^(Fo^2^)+(0.0648P)^2^+0.1135P] where P=(Fo^2^+2Fc^2^)/3'
_refine_ls_weighting_scheme calc
_refine_ls_wR_factor_gt 0.1025
_refine_ls_wR_factor_ref 0.1056
_reflns_number_gt 921
_reflns_number_total 998
_reflns_threshold_expression I>2\s(I)
_cod_data_source_file sj5203.cif
_cod_data_source_block I
_cod_original_sg_symbol_H-M 'P 21/m'
_cod_database_code 2234393
_cod_database_fobs_code 2234393

loop_
_symmetry_equiv_pos_as_xyz
'x, y, z'
'-x, y+1/2, -z'
'-x, -y, -z'
'x, -y-1/2, z'

loop_
_atom_site_type_symbol
_atom_site_label
_atom_site_fract_x
_atom_site_fract_y
_atom_site_fract_z
_atom_site_U_iso_or_equiv
_atom_site_adp_type
_atom_site_calc_flag
_atom_site_refinement_flags
_atom_site_occupancy
_atom_site_symmetry_multiplicity
N N1 0.1795(5) 0.2500 0.31121(14) 0.0544(5) Uani d S 1 2
C C1 -0.2237(6) 0.2500 0.04426(15) 0.0483(5) Uani d S 1 2
C C2 -0.1599(4) 0.37969(18) 0.08748(12) 0.0548(4) Uani d . 1 1
H H2 -0.2080 0.4672 0.0577 0.066 Uiso calc R 1 1
C C3 -0.0243(4) 0.37952(18) 0.17517(11) 0.0523(4) Uani d . 1 1
H H3 0.0214 0.4668 0.2053 0.063 Uiso calc R 1 1
C C4 0.0427(5) 0.2500 0.21759(14) 0.0443(5) Uani d S 1 2
Cl Cl1 -0.38471(18) 0.2500 -0.06702(4) 0.0710(3) Uani d S 1 2
H H1N 0.314(6) 0.332(3) 0.3260(16) 0.094(8) Uiso d . 1 1
H H2N 0.020(11) 0.2500 0.344(3) 0.108(14) Uiso d S 1 2
C C11 0.6247(4) 0.57400(16) 0.36908(10) 0.0442(4) Uani d . 1 1
C C12 0.8034(4) 0.67786(17) 0.43181(10) 0.0443(4) Uani d . 1 1
H H12 0.9374 0.6353 0.4788 0.053 Uiso calc R 1 1
O O1 0.4349(3) 0.61939(12) 0.30237(9) 0.0630(4) Uani d . 1 1
O O2 0.6665(3) 0.44284(12) 0.38410(8) 0.0570(4) Uani d . 1 1
H H1O 0.413(11) 0.7500 0.295(3) 0.129(15) Uiso d S 1 2

loop_
_atom_site_aniso_label
_atom_site_aniso_U_11
_atom_site_aniso_U_22
_atom_site_aniso_U_33
_atom_site_aniso_U_12
_atom_site_aniso_U_13
_atom_site_aniso_U_23
N1 0.0412(10) 0.0708(15) 0.0505(11) 0.000 -0.0032(8) 0.000
C1 0.0444(11) 0.0501(13) 0.0498(12) 0.000 -0.0020(9) 0.000
C2 0.0614(10) 0.0408(10) 0.0610(10) -0.0006(7) -0.0045(8) 0.0064(7)
C3 0.0575(9) 0.0409(9) 0.0579(9) -0.0049(7) -0.0016(7) -0.0041(7)
C4 0.0330(9) 0.0508(12) 0.0490(11) 0.000 0.0017(8) 0.000
Cl1 0.0805(5) 0.0748(5) 0.0552(4) 0.000 -0.0161(3) 0.000
C11 0.0455(8) 0.0350(8) 0.0520(9) 0.0001(6) 0.0026(6) -0.0033(6)
C12 0.0484(8) 0.0362(8) 0.0472(8) 0.0023(6) -0.0058(6) 0.0014(6)
O1 0.0742(8) 0.0419(7) 0.0691(8) -0.0007(6) -0.0256(6) -0.0081(5)
O2 0.0683(7) 0.0308(6) 0.0711(8) 0.0001(5) -0.0017(6) -0.0044(5)

loop_
_atom_type_symbol
_atom_type_description
_atom_type_scat_dispersion_real
_atom_type_scat_dispersion_imag
_atom_type_scat_source
C C 0.0033 0.0016 'International Tables Vol C Tables 4.2.6.8 and 6.1.1.4'
H H 0.0000 0.0000 'International Tables Vol C Tables 4.2.6.8 and 6.1.1.4'
N N 0.0061 0.0033 'International Tables Vol C Tables 4.2.6.8 and 6.1.1.4'
O O 0.0106 0.0060 'International Tables Vol C Tables 4.2.6.8 and 6.1.1.4'
Cl Cl 0.1484 0.1585 'International Tables Vol C Tables 4.2.6.8 and 6.1.1.4'

loop_
_geom_angle_atom_site_label_1
_geom_angle_atom_site_label_2
_geom_angle_atom_site_label_3
_geom_angle_site_symmetry_1
_geom_angle_site_symmetry_3
_geom_angle
C4 N1 H1N . . 112.8(15)
C4 N1 H2N . . 109(3)
H1N N1 H2N . . 107(2)
C2 C1 C2 . 4_565 121.1(2)
C2 C1 Cl1 . . 119.46(11)
C2 C1 Cl1 4_565 . 119.46(11)
C1 C2 C3 . . 119.39(15)
C1 C2 H2 . . 120.3
C3 C2 H2 . . 120.3
C4 C3 C2 . . 119.30(15)
C4 C3 H3 . . 120.3
C2 C3 H3 . . 120.3
C3 C4 C3 4_565 . 121.5(2)
C3 C4 N1 4_565 . 119.22(10)
C3 C4 N1 . . 119.22(10)
O2 C11 O1 . . 121.72(14)
O2 C11 C12 . . 117.76(14)
O1 C11 C12 . . 120.53(14)
C12 C12 C11 4_575 . 130.27(8)
C12 C12 H12 4_575 . 114.9
C11 C12 H12 . . 114.9
C11 O1 H1O . . 115(2)

loop_
_geom_bond_atom_site_label_1
_geom_bond_atom_site_label_2
_geom_bond_site_symmetry_2
_geom_bond_distance
N1 C4 . 1.456(3)
N1 H1N . 0.94(2)
N1 H2N . 0.82(4)
C1 C2 . 1.368(2)
C1 C2 4_565 1.368(2)
C1 Cl1 . 1.728(2)
C2 C3 . 1.373(2)
C2 H2 . 0.9300
C3 C4 . 1.3632(19)
C3 H3 . 0.9300
C4 C3 4_565 1.3632(19)
C11 O2 . 1.2339(19)
C11 O1 . 1.2674(18)
C11 C12 . 1.476(2)
C12 C12 4_575 1.325(3)
C12 H12 . 0.9300
O1 H1O . 1.207(5)

loop_
_geom_hbond_atom_site_label_D
_geom_hbond_atom_site_label_H
_geom_hbond_atom_site_label_A
_geom_hbond_site_symmetry_A
_geom_hbond_distance_DH
_geom_hbond_distance_HA
_geom_hbond_distance_DA
_geom_hbond_angle_DHA
N1 H1N O2 . 0.94(2) 1.87(2) 2.764(2) 158(2)
N1 H2N O2 4_465 0.82(4) 2.34(3) 2.928(2) 129.0(10)
N1 H2N O2 1_455 0.82(4) 2.34(3) 2.928(2) 129.0(10)
O1 H1O O1 4_575 1.210(10) 1.210(10) 2.399(2) 167.0(10)

loop_
_geom_torsion_atom_site_label_1
_geom_torsion_atom_site_label_2
_geom_torsion_atom_site_label_3
_geom_torsion_atom_site_label_4
_geom_torsion_site_symmetry_1
_geom_torsion_site_symmetry_4
_geom_torsion
C2 C1 C2 C3 4_565 . 1.1(4)
Cl1 C1 C2 C3 . . -178.44(14)
C1 C2 C3 C4 . . -0.3(3)
C2 C3 C4 C3 . 4_565 -0.5(3)
C2 C3 C4 N1 . . -178.68(18)
O2 C11 C12 C12 . 4_575 -179.82(9)
O1 C11 C12 C12 . 4_575 0.04(18)
